data_2223251
loop_
_publ_author_name
'Choi, Hong Dae'
'Seo, Pil Ja'
'Son, Byeng Wha'
'Lee, Uk'

_publ_section_title
;
 5-(4-Bromophenyl)-2-methyl-3-methylsulfinyl-1-benzofuran
;
_journal_coeditor_code ZL2233
_journal_issue 9
_journal_name_full 'Acta Crystallographica Section E'
_journal_page_first o2269
_journal_paper_doi 10.1107/S1600536809033509
_journal_volume 65
_journal_year 2009
_chemical_formula_iupac 'C16 H13 Br O2 S'
_chemical_formula_moiety 'C16 H13 Br O2 S'
_chemical_formula_sum 'C16 H13 Br O2 S'
_chemical_formula_weight 349.23
_chemical_melting_point_gt 458
_chemical_melting_point_lt 459
_chemical_name_systematic
;
5-(4-Bromophenyl)-2-methyl-3-methylsulfinyl-1-benzofuran
;
_space_group_IT_number 14
_symmetry_cell_setting monoclinic
_symmetry_space_group_name_Hall '-P 2ybc'
_symmetry_space_group_name_H-M 'P 1 21/c 1'
_atom_sites_solution_hydrogens difmap
_atom_sites_solution_primary direct
_atom_sites_solution_secondary difmap
_cell_angle_alpha 90.00
_cell_angle_beta 99.3990(10)
_cell_angle_gamma 90.00
_cell_formula_units_Z 4
_cell_length_a 11.4100(10)
_cell_length_b 7.9508(8)
_cell_length_c 15.728(2)
_cell_measurement_reflns_used 4055
_cell_measurement_temperature 173(2)
_cell_measurement_theta_max 27.47
_cell_measurement_theta_min 2.40
_cell_volume 1407.7(3)
_computing_cell_refinement 'SAINT (Bruker, 2001)'
_computing_data_collection 'SMART (Bruker, 2001)'
_computing_data_reduction 'SAINT (Bruker, 2001)'
_computing_molecular_graphics 'ORTEP-3 (Farrugia, 1997) and DIAMOND (Brandenburg, 1998)'
_computing_publication_material 'SHELXL97 (Sheldrick, 2008)'
_computing_structure_refinement 'SHELXL97 (Sheldrick, 2008)'
_computing_structure_solution 'SHELXS97 (Sheldrick, 2008)'
_diffrn_ambient_temperature 173(2)
_diffrn_detector_area_resol_mean 10.0
_diffrn_measured_fraction_theta_full 0.992
_diffrn_measured_fraction_theta_max 0.992
_diffrn_measurement_device_type 'Bruker SMART CCD'
_diffrn_measurement_method '\f and \w'
_diffrn_radiation_monochromator graphite
_diffrn_radiation_source 'fine-focus sealed tube'
_diffrn_radiation_type MoK\a
_diffrn_radiation_wavelength 0.71073
_diffrn_reflns_av_R_equivalents 0.0351
_diffrn_reflns_av_sigmaI/netI 0.0348
_diffrn_reflns_limit_h_max 14
_diffrn_reflns_limit_h_min -14
_diffrn_reflns_limit_k_max 10
_diffrn_reflns_limit_k_min -10
_diffrn_reflns_limit_l_max 20
_diffrn_reflns_limit_l_min -13
_diffrn_reflns_number 8551
_diffrn_reflns_theta_full 27.48
_diffrn_reflns_theta_max 27.48
_diffrn_reflns_theta_min 1.81
_exptl_absorpt_coefficient_mu 3.066
_exptl_absorpt_correction_T_max 0.5792
_exptl_absorpt_correction_T_min 0.4599
_exptl_absorpt_correction_type multi-scan
_exptl_absorpt_process_details '(SADABS; Sheldrick, 2000)'
_exptl_crystal_colour colorless
_exptl_crystal_density_diffrn 1.648
_exptl_crystal_density_method 'not measured'
_exptl_crystal_description block
_exptl_crystal_F_000 704
_exptl_crystal_size_max 0.30
_exptl_crystal_size_mid 0.30
_exptl_crystal_size_min 0.20
_refine_diff_density_max 0.524
_refine_diff_density_min -0.429
_refine_ls_extinction_method none
_refine_ls_goodness_of_fit_ref 1.039
_refine_ls_hydrogen_treatment constr
_refine_ls_matrix_type full
_refine_ls_number_parameters 183
_refine_ls_number_reflns 3195
_refine_ls_number_restraints 0
_refine_ls_restrained_S_all 1.039
_refine_ls_R_factor_all 0.0411
_refine_ls_R_factor_gt 0.0283
_refine_ls_shift/su_max 0.001
_refine_ls_shift/su_mean 0.000
_refine_ls_structure_factor_coef Fsqd
_refine_ls_weighting_details 'calc w=1/[\s^2^(Fo^2^)+(0.0363P)^2^+0.3706P] where P=(Fo^2^+2Fc^2^)/3'
_refine_ls_weighting_scheme calc
_refine_ls_wR_factor_gt 0.0707
_refine_ls_wR_factor_ref 0.0757
_reflns_number_gt 2551
_reflns_number_total 3195
_reflns_threshold_expression I>2\s(I)
_cod_data_source_file zl2233.cif
_cod_data_source_block I
_cod_original_sg_symbol_Hall -P_2ybc
_cod_original_sg_symbol_H-M 'P 21/c'
_cod_database_code 2223251
_cod_database_fobs_code 2223251

loop_
_symmetry_equiv_pos_as_xyz
'x, y, z'
'-x, y+1/2, -z+1/2'
'-x, -y, -z'
'x, -y-1/2, z-1/2'

loop_
_atom_site_type_symbol
_atom_site_label
_atom_site_fract_x
_atom_site_fract_y
_atom_site_fract_z
_atom_site_U_iso_or_equiv
_atom_site_adp_type
_atom_site_calc_flag
_atom_site_refinement_flags
_atom_site_occupancy
_atom_site_disorder_assembly
_atom_site_disorder_group
Br Br -0.03613(2) 0.52211(3) 0.242047(16) 0.03659(10) Uani d . 1 . .
S S 0.73123(5) 0.01241(6) 0.54088(4) 0.02489(13) Uani d . 1 . .
O O1 0.86485(12) 0.41164(18) 0.44262(10) 0.0257(3) Uani d . 1 . .
O O2 0.64757(15) -0.0857(2) 0.47714(11) 0.0356(4) Uani d . 1 . .
C C1 0.75941(18) 0.2037(2) 0.49091(13) 0.0212(4) Uani d . 1 . .
C C2 0.67604(18) 0.3123(2) 0.43719(13) 0.0210(4) Uani d . 1 . .
C C3 0.55377(18) 0.3170(2) 0.41169(13) 0.0225(4) Uani d . 1 . .
H H3 0.5054 0.2356 0.4306 0.027 Uiso calc R 1 . .
C C4 0.50462(19) 0.4463(3) 0.35708(14) 0.0226(4) Uani d . 1 . .
C C5 0.5801(2) 0.5711(3) 0.33141(15) 0.0264(5) Uani d . 1 . .
H H5 0.5463 0.6577 0.2959 0.032 Uiso calc R 1 . .
C C6 0.7013(2) 0.5696(3) 0.35685(14) 0.0273(5) Uani d . 1 . .
H H6 0.7499 0.6525 0.3397 0.033 Uiso calc R 1 . .
C C7 0.74681(18) 0.4375(3) 0.40949(14) 0.0229(4) Uani d . 1 . .
C C8 0.86971(18) 0.2669(3) 0.49163(14) 0.0238(4) Uani d . 1 . .
C C9 0.37431(19) 0.4570(2) 0.32810(14) 0.0222(4) Uani d . 1 . .
C C10 0.29488(19) 0.4165(3) 0.38373(13) 0.0235(4) Uani d . 1 . .
H H10 0.3242 0.3774 0.4388 0.028 Uiso calc R 1 . .
C C11 0.17330(19) 0.4334(3) 0.35854(14) 0.0256(5) Uani d . 1 . .
H H11 0.1214 0.4053 0.3962 0.031 Uiso calc R 1 . .
C C12 0.1300(2) 0.4926(3) 0.27679(15) 0.0263(5) Uani d . 1 . .
C C13 0.2063(2) 0.5303(3) 0.21940(15) 0.0307(5) Uani d . 1 . .
H H13 0.1763 0.5679 0.1641 0.037 Uiso calc R 1 . .
C C14 0.3277(2) 0.5114(3) 0.24500(15) 0.0283(5) Uani d . 1 . .
H H14 0.3789 0.5353 0.2063 0.034 Uiso calc R 1 . .
C C15 0.98997(18) 0.2164(3) 0.53466(16) 0.0308(5) Uani d . 1 . .
H H15A 0.9851 0.1114 0.5640 0.046 Uiso calc R 1 . .
H H15B 1.0215 0.3012 0.5756 0.046 Uiso calc R 1 . .
H H15C 1.0411 0.2040 0.4923 0.046 Uiso calc R 1 . .
C C16 0.6480(2) 0.0947(3) 0.61869(15) 0.0338(5) Uani d . 1 . .
H H16A 0.5756 0.1439 0.5895 0.051 Uiso calc R 1 . .
H H16B 0.6942 0.1790 0.6528 0.051 Uiso calc R 1 . .
H H16C 0.6296 0.0054 0.6554 0.051 Uiso calc R 1 . .

loop_
_atom_site_aniso_label
_atom_site_aniso_U_11
_atom_site_aniso_U_22
_atom_site_aniso_U_33
_atom_site_aniso_U_12
_atom_site_aniso_U_13
_atom_site_aniso_U_23
Br 0.02728(13) 0.04720(17) 0.03369(15) 0.00609(10) 0.00023(10) -0.00305(11)
S 0.0277(3) 0.0206(3) 0.0263(3) -0.0030(2) 0.0041(2) 0.0032(2)
O1 0.0247(8) 0.0238(8) 0.0286(8) -0.0054(6) 0.0047(6) 0.0041(6)
O2 0.0416(10) 0.0281(8) 0.0358(9) -0.0115(7) 0.0027(8) -0.0036(7)
C1 0.0264(10) 0.0180(10) 0.0195(10) -0.0035(8) 0.0044(8) -0.0012(8)
C2 0.0285(11) 0.0174(9) 0.0178(10) -0.0026(8) 0.0062(8) -0.0021(8)
C3 0.0271(11) 0.0181(10) 0.0231(11) -0.0043(8) 0.0061(9) -0.0005(8)
C4 0.0267(11) 0.0221(10) 0.0199(10) -0.0006(8) 0.0060(9) -0.0022(8)
C5 0.0327(12) 0.0228(10) 0.0247(11) 0.0015(9) 0.0079(9) 0.0047(9)
C6 0.0327(12) 0.0219(11) 0.0294(12) -0.0049(9) 0.0112(10) 0.0032(9)
C7 0.0254(11) 0.0216(10) 0.0224(11) -0.0042(8) 0.0059(9) -0.0034(9)
C8 0.0287(11) 0.0207(10) 0.0226(11) -0.0036(9) 0.0059(9) -0.0003(8)
C9 0.0281(11) 0.0172(9) 0.0215(11) 0.0001(8) 0.0042(9) -0.0002(8)
C10 0.0319(11) 0.0208(10) 0.0178(10) 0.0004(9) 0.0041(9) 0.0023(8)
C11 0.0289(11) 0.0265(11) 0.0227(11) -0.0022(9) 0.0080(9) -0.0001(9)
C12 0.0253(11) 0.0266(11) 0.0264(12) 0.0017(8) 0.0023(9) -0.0027(9)
C13 0.0354(12) 0.0350(12) 0.0210(11) 0.0005(10) 0.0024(10) 0.0047(10)
C14 0.0310(12) 0.0336(12) 0.0216(11) -0.0014(9) 0.0080(9) 0.0035(9)
C15 0.0259(11) 0.0283(12) 0.0376(13) -0.0052(9) 0.0036(10) 0.0024(10)
C16 0.0380(13) 0.0381(13) 0.0268(12) -0.0047(10) 0.0103(10) 0.0019(10)

loop_
_atom_type_symbol
_atom_type_description
_atom_type_scat_dispersion_real
_atom_type_scat_dispersion_imag
_atom_type_scat_source
C C 0.0033 0.0016 'International Tables Vol C Tables 4.2.6.8 and 6.1.1.4'
H H 0.0000 0.0000 'International Tables Vol C Tables 4.2.6.8 and 6.1.1.4'
O O 0.0106 0.0060 'International Tables Vol C Tables 4.2.6.8 and 6.1.1.4'
S S 0.1246 0.1234 'International Tables Vol C Tables 4.2.6.8 and 6.1.1.4'
Br Br -0.2901 2.4595 'International Tables Vol C Tables 4.2.6.8 and 6.1.1.4'

loop_
_geom_angle_atom_site_label_1
_geom_angle_atom_site_label_2
_geom_angle_atom_site_label_3
_geom_angle_site_symmetry_1
_geom_angle_site_symmetry_3
_geom_angle
_geom_angle_publ_flag
O2 S C1 . . 107.18(10) ?
O2 S C16 . . 107.39(11) ?
C1 S C16 . . 98.32(11) ?
C7 O1 C8 . . 106.44(15) ?
C8 C1 C2 . . 107.74(17) ?
C8 C1 S . . 123.55(16) ?
C2 C1 S . . 128.51(15) ?
C3 C2 C7 . . 119.74(19) ?
C3 C2 C1 . . 135.85(18) ?
C7 C2 C1 . . 104.40(17) ?
C2 C3 C4 . . 118.77(19) ?
C2 C3 H3 . . 120.6 ?
C4 C3 H3 . . 120.6 ?
C3 C4 C5 . . 119.3(2) ?
C3 C4 C9 . . 120.81(19) ?
C5 C4 C9 . . 119.84(19) ?
C6 C5 C4 . . 122.7(2) ?
C6 C5 H5 . . 118.6 ?
C4 C5 H5 . . 118.6 ?
C5 C6 C7 . . 116.20(19) ?
C5 C6 H6 . . 121.9 ?
C7 C6 H6 . . 121.9 ?
O1 C7 C6 . . 125.96(18) ?
O1 C7 C2 . . 110.80(18) ?
C6 C7 C2 . . 123.2(2) ?
C1 C8 O1 . . 110.61(18) ?
C1 C8 C15 . . 133.9(2) ?
O1 C8 C15 . . 115.47(17) ?
C10 C9 C14 . . 118.1(2) ?
C10 C9 C4 . . 120.96(19) ?
C14 C9 C4 . . 120.94(19) ?
C11 C10 C9 . . 121.36(19) ?
C11 C10 H10 . . 119.3 ?
C9 C10 H10 . . 119.3 ?
C12 C11 C10 . . 119.2(2) ?
C12 C11 H11 . . 120.4 ?
C10 C11 H11 . . 120.4 ?
C11 C12 C13 . . 120.8(2) ?
C11 C12 Br . . 119.84(17) ?
C13 C12 Br . . 119.31(18) ?
C12 C13 C14 . . 119.5(2) ?
C12 C13 H13 . . 120.3 ?
C14 C13 H13 . . 120.3 ?
C13 C14 C9 . . 121.0(2) ?
C13 C14 H14 . . 119.5 ?
C9 C14 H14 . . 119.5 ?
C8 C15 H15A . . 109.5 ?
C8 C15 H15B . . 109.5 ?
H15A C15 H15B . . 109.5 ?
C8 C15 H15C . . 109.5 ?
H15A C15 H15C . . 109.5 ?
H15B C15 H15C . . 109.5 ?
S C16 H16A . . 109.5 ?
S C16 H16B . . 109.5 ?
H16A C16 H16B . . 109.5 ?
S C16 H16C . . 109.5 ?
H16A C16 H16C . . 109.5 ?
H16B C16 H16C . . 109.5 ?

loop_
_geom_bond_atom_site_label_1
_geom_bond_atom_site_label_2
_geom_bond_site_symmetry_2
_geom_bond_distance
_geom_bond_publ_flag
Br C12 . 1.900(2) ?
S O2 . 1.4874(17) ?
S C1 . 1.766(2) ?
S C16 . 1.791(2) ?
O1 C7 . 1.378(3) ?
O1 C8 . 1.381(2) ?
C1 C8 . 1.353(3) ?
C1 C2 . 1.450(3) ?
C2 C3 . 1.388(3) ?
C2 C7 . 1.396(3) ?
C3 C4 . 1.397(3) ?
C3 H3 . 0.9300 ?
C4 C5 . 1.415(3) ?
C4 C9 . 1.485(3) ?
C5 C6 . 1.376(3) ?
C5 H5 . 0.9300 ?
C6 C7 . 1.385(3) ?
C6 H6 . 0.9300 ?
C8 C15 . 1.483(3) ?
C9 C10 . 1.396(3) ?
C9 C14 . 1.397(3) ?
C10 C11 . 1.386(3) ?
C10 H10 . 0.9300 ?
C11 C12 . 1.382(3) ?
C11 H11 . 0.9300 ?
C12 C13 . 1.385(3) ?
C13 C14 . 1.386(3) ?
C13 H13 . 0.9300 ?
C14 H14 . 0.9300 ?
C15 H15A . 0.9600 ?
C15 H15B . 0.9600 ?
C15 H15C . 0.9600 ?
C16 H16A . 0.9600 ?
C16 H16B . 0.9600 ?
C16 H16C . 0.9600 ?

loop_
_geom_hbond_atom_site_label_D
_geom_hbond_atom_site_label_H
_geom_hbond_atom_site_label_A
_geom_hbond_site_symmetry_A
_geom_hbond_distance_DH
_geom_hbond_distance_HA
_geom_hbond_distance_DA
_geom_hbond_angle_DHA
C10 H10 O2 3_656 0.93 2.66 3.416(3) 138.6
C15 H15B O1 3_766 0.96 2.66 3.380(3) 131.7
C16 H16A O2 3_656 0.96 2.63 3.463(3) 145.1
C13 H13 Cg2 2_655 0.93 2.86 3.624(3) 140.0
C16 H16B Cg1 3_666 0.96 2.90 3.768(3) 151.6

loop_
_geom_torsion_atom_site_label_1
_geom_torsion_atom_site_label_2
_geom_torsion_atom_site_label_3
_geom_torsion_atom_site_label_4
_geom_torsion_site_symmetry_1
_geom_torsion_site_symmetry_2
_geom_torsion_site_symmetry_3
_geom_torsion_site_symmetry_4
_geom_torsion
_geom_torsion_publ_flag
O2 S C1 C8 . . . . -131.80(18) ?
C16 S C1 C8 . . . . 117.0(2) ?
O2 S C1 C2 . . . . 42.4(2) ?
C16 S C1 C2 . . . . -68.8(2) ?
C8 C1 C2 C3 . . . . -179.4(2) ?
S C1 C2 C3 . . . . 5.6(4) ?
C8 C1 C2 C7 . . . . -0.3(2) ?
S C1 C2 C7 . . . . -175.27(16) ?
C7 C2 C3 C4 . . . . 1.3(3) ?
C1 C2 C3 C4 . . . . -179.7(2) ?
C2 C3 C4 C5 . . . . -1.8(3) ?
C2 C3 C4 C9 . . . . -179.89(19) ?
C3 C4 C5 C6 . . . . 1.1(3) ?
C9 C4 C5 C6 . . . . 179.2(2) ?
C4 C5 C6 C7 . . . . 0.2(3) ?
C8 O1 C7 C6 . . . . 179.6(2) ?
C8 O1 C7 C2 . . . . 0.5(2) ?
C5 C6 C7 O1 . . . . -179.8(2) ?
C5 C6 C7 C2 . . . . -0.8(3) ?
C3 C2 C7 O1 . . . . 179.17(17) ?
C1 C2 C7 O1 . . . . -0.1(2) ?
C3 C2 C7 C6 . . . . 0.1(3) ?
C1 C2 C7 C6 . . . . -179.2(2) ?
C2 C1 C8 O1 . . . . 0.7(2) ?
S C1 C8 O1 . . . . 175.91(14) ?
C2 C1 C8 C15 . . . . 178.9(2) ?
S C1 C8 C15 . . . . -5.9(4) ?
C7 O1 C8 C1 . . . . -0.7(2) ?
C7 O1 C8 C15 . . . . -179.28(18) ?
C3 C4 C9 C10 . . . . 37.8(3) ?
C5 C4 C9 C10 . . . . -140.3(2) ?
C3 C4 C9 C14 . . . . -143.6(2) ?
C5 C4 C9 C14 . . . . 38.3(3) ?
C14 C9 C10 C11 . . . . -1.6(3) ?
C4 C9 C10 C11 . . . . 177.03(19) ?
C9 C10 C11 C12 . . . . -0.4(3) ?
C10 C11 C12 C13 . . . . 1.9(3) ?
C10 C11 C12 Br . . . . -178.41(16) ?
C11 C12 C13 C14 . . . . -1.3(3) ?
Br C12 C13 C14 . . . . 179.01(16) ?
C12 C13 C14 C9 . . . . -0.8(3) ?
C10 C9 C14 C13 . . . . 2.2(3) ?
C4 C9 C14 C13 . . . . -176.4(2) ?
